data_7117179
loop_
_publ_author_name
'Dan Preston'
'Alyssa Fox-Charles'
'Warrick K. C. Lo'
'James D. Crowley'

_publ_section_title
;
 Chloride triggered reversible switching from a metallosupramolecular
 [Pd2L4]^4+^ cage to a [Pd2L2Cl4] metallo-macrocycle with release of endo-
 and exo-hedrally bound guests
;
_journal_name_full Chem.Commun.
_journal_page_first 9042
_journal_paper_doi 10.1039/C5cc02226F
_journal_volume 51
_journal_year 2015
_chemical_formula_sum 'C58 H62 Cl4 N6 O12 Pd2'
_chemical_formula_weight 1389.73
_chemical_name_systematic
;
 ?
;
_space_group_crystal_system monoclinic
_space_group_IT_number 12
_space_group_name_Hall '-C 2y'
_space_group_name_H-M_alt 'C 1 2/m 1'
_symmetry_space_group_name_Hall '-C 2y'
_symmetry_space_group_name_H-M 'C 1 2/m 1'
_atom_sites_solution_hydrogens geom
_audit_creation_method SHELXL-2014
_audit_update_record
;
2015-03-13 deposited with the CCDC.
2015-04-21 downloaded from the CCDC.
;
_cell_angle_alpha 90
_cell_angle_beta 101.982(4)
_cell_angle_gamma 90
_cell_formula_units_Z 2
_cell_length_a 13.8958(6)
_cell_length_b 21.0537(7)
_cell_length_c 11.1192(5)
_cell_measurement_reflns_used 4205
_cell_measurement_temperature 100.00(10)
_cell_measurement_theta_max 76.3740
_cell_measurement_theta_min 4.0560
_cell_volume 3182.1(2)
_computing_cell_refinement
;
CrysAlisPro, Agilent Technologies,
Version 1.171.37.33 (release 27-03-2014 CrysAlis171 .NET)
(compiled Mar 27 2014,17:12:48)
;
_computing_data_collection
;
CrysAlisPro, Agilent Technologies,
Version 1.171.37.33 (release 27-03-2014 CrysAlis171 .NET)
(compiled Mar 27 2014,17:12:48)
;
_computing_data_reduction
;
CrysAlisPro, Agilent Technologies,
Version 1.171.37.33 (release 27-03-2014 CrysAlis171 .NET)
(compiled Mar 27 2014,17:12:48)
;
_computing_structure_refinement 'SHELXL-2014 (Sheldrick, 2014)'
_computing_structure_solution Superflip
_diffrn_ambient_temperature 100.00(10)
_diffrn_measured_fraction_theta_full 0.988
_diffrn_measured_fraction_theta_max 0.963
_diffrn_measurement_device_type 'SuperNova, Dual, Cu at zero, Atlas'
_diffrn_radiation_type CuK\a
_diffrn_radiation_wavelength 1.54184
_diffrn_reflns_av_R_equivalents 0.0258
_diffrn_reflns_av_unetI/netI 0.0295
_diffrn_reflns_laue_measured_fraction_full 0.988
_diffrn_reflns_laue_measured_fraction_max 0.963
_diffrn_reflns_limit_h_max 17
_diffrn_reflns_limit_h_min -11
_diffrn_reflns_limit_k_max 26
_diffrn_reflns_limit_k_min -26
_diffrn_reflns_limit_l_max 13
_diffrn_reflns_limit_l_min -11
_diffrn_reflns_number 7617
_diffrn_reflns_point_group_measured_fraction_full 0.988
_diffrn_reflns_point_group_measured_fraction_max 0.963
_diffrn_reflns_theta_full 67.000
_diffrn_reflns_theta_max 76.318
_diffrn_reflns_theta_min 3.871
_diffrn_source 'sealed X-ray tube'
_exptl_absorpt_coefficient_mu 6.618
_exptl_absorpt_correction_T_max 1.00000
_exptl_absorpt_correction_T_min 0.47054
_exptl_absorpt_correction_type gaussian
_exptl_absorpt_process_details
;
CrysAlisPro, Agilent Technologies,
Version 1.171.37.33 (release 27-03-2014 CrysAlis171 .NET)
(compiled Mar 27 2014,17:12:48)
Empirical absorption correction using spherical harmonics,
 implemented in SCALE3 ABSPACK scaling algorithm.
Empirical absorption correction using spherical harmonics,
 implemented in SCALE3 ABSPACK scaling algorithm.
;
_exptl_crystal_colour yellow
_exptl_crystal_density_diffrn 1.450
_exptl_crystal_description block
_exptl_crystal_F_000 1416
_exptl_crystal_size_max 0.1658
_exptl_crystal_size_mid 0.1298
_exptl_crystal_size_min 0.0837
_platon_squeeze_details
;
The crystal lattice contained a large amount of diffuse
 electron density that could not be appropriately modelled. The 
SQUEEZE routine within PLATON was employed to resolve this problem, 
resulting in void electrons
count of 116 that we assign to 2.5 DMF solvent molecules (100
electrons in total). 
;
_refine_diff_density_max 2.795
_refine_diff_density_min -1.107
_refine_diff_density_rms 0.180
_refine_ls_extinction_coef .
_refine_ls_extinction_method none
_refine_ls_goodness_of_fit_ref 1.086
_refine_ls_hydrogen_treatment constr
_refine_ls_matrix_type full
_refine_ls_number_parameters 191
_refine_ls_number_reflns 3299
_refine_ls_number_restraints 0
_refine_ls_restrained_S_all 1.086
_refine_ls_R_factor_all 0.0627
_refine_ls_R_factor_gt 0.0552
_refine_ls_shift/su_max 0.001
_refine_ls_shift/su_mean 0.000
_refine_ls_structure_factor_coef Fsqd
_refine_ls_weighting_details 'w=1/[\s^2^(Fo^2^)+(0.1128P)^2^+4.7545P] where P=(Fo^2^+2Fc^2^)/3'
_refine_ls_weighting_scheme calc
_refine_ls_wR_factor_gt 0.1589
_refine_ls_wR_factor_ref 0.1674
_reflns_Friedel_coverage 0.000
_reflns_friedel_fraction_full .
_reflns_friedel_fraction_max .
_reflns_number_gt 2898
_reflns_number_total 3299
_reflns_threshold_expression 'I > 2\s(I)'
_cod_data_source_file c5cc02226f2.cif
_cod_data_source_block Pd2macrocyle
_cod_depositor_comments
;
The following automatic conversions were performed:

'_exptl_absorpt_correction_type' value 'Gaussian' changed to
'gaussian' according to the built-in table from CIF Core dictionary
named 'cif_core.dic' version 2.4.1 from 2010-06-29.

Automatic conversion script
Id: cif_fix_values 3392 2015-05-12 13:50:21Z andrius 
;
_cod_database_code 7117179
_shelx_space_group_comment
;
The symmetry employed for this shelxl refinement is uniquely defined
by the following loop, which should always be used as a source of
symmetry information in preference to the above space-group names.
They are only intended as comments.
;
_shelxl_version_number 2014-3
_platon_squeeze_void_probe_radius 1.20

loop_
_space_group_symop_operation_xyz
'x, y, z'
'-x, y, -z'
'x+1/2, y+1/2, z'
'-x+1/2, y+1/2, -z'
'-x, -y, -z'
'x, -y, z'
'-x+1/2, -y+1/2, -z'
'x+1/2, -y+1/2, z'

loop_
_atom_site_label
_atom_site_type_symbol
_atom_site_fract_x
_atom_site_fract_y
_atom_site_fract_z
_atom_site_U_iso_or_equiv
_atom_site_adp_type
_atom_site_occupancy
_atom_site_site_symmetry_order
_atom_site_calc_flag
_atom_site_refinement_flags_posn
_atom_site_refinement_flags_adp
_atom_site_refinement_flags_occupancy
_atom_site_disorder_assembly
_atom_site_disorder_group
Pd1 Pd 0.56380(3) 0.0000 0.18379(4) 0.0399(2) Uani 1 2 d S T P . .
Cl1 Cl 0.6906(2) 0.0000 0.0807(3) 0.0849(8) Uani 1 2 d S T P . .
Cl2 Cl 0.43409(11) 0.0000 0.28253(17) 0.0476(4) Uani 1 2 d S T P . .
N1 N 0.5710(3) 0.09538(17) 0.1932(3) 0.0394(8) Uani 1 1 d . . . . .
O3 O 0.4231(2) 0.23357(14) 0.1039(3) 0.0428(7) Uani 1 1 d . . . . .
O1 O 0.3469(3) 0.36954(15) -0.3140(3) 0.0528(8) Uani 1 1 d . . . . .
O2 O 0.3528(2) 0.34456(16) -0.0614(3) 0.0488(7) Uani 1 1 d . . . . .
N2 N 1.0000 0.2374(2) 0.5000 0.0352(9) Uani 1 2 d S T P . .
C5 C 0.4254(3) 0.30108(19) 0.1315(4) 0.0408(9) Uani 1 1 d . . . . .
H5A H 0.4849 0.3206 0.1113 0.049 Uiso 1 1 calc R U . . .
H5B H 0.4275 0.3076 0.2202 0.049 Uiso 1 1 calc R U . . .
C4 C 0.3348(3) 0.3314(2) 0.0567(5) 0.0459(10) Uani 1 1 d . . . . .
H4A H 0.2780 0.3023 0.0500 0.055 Uiso 1 1 calc R U . . .
H4B H 0.3196 0.3711 0.0965 0.055 Uiso 1 1 calc R U . . .
C11 C 0.7579(3) 0.21107(19) 0.3424(4) 0.0387(9) Uani 1 1 d . . . . .
C12 C 0.8318(3) 0.23610(19) 0.3942(4) 0.0389(9) Uani 1 1 d . . . . .
C13 C 0.9194(3) 0.27077(19) 0.4502(4) 0.0387(9) Uani 1 1 d . . . . .
C8 C 0.5890(3) 0.22615(18) 0.2274(4) 0.0364(8) Uani 1 1 d . . . . .
H8 H 0.5948 0.2707 0.2407 0.044 Uiso 1 1 calc R U . . .
C7 C 0.5029(3) 0.19968(19) 0.1594(4) 0.0381(9) Uani 1 1 d . . . . .
C10 C 0.6554(3) 0.12037(19) 0.2564(4) 0.0400(9) Uani 1 1 d . . . . .
H10 H 0.7087 0.0929 0.2888 0.048 Uiso 1 1 calc R U . . .
C6 C 0.4953(3) 0.13390(19) 0.1450(4) 0.0406(9) Uani 1 1 d . . . . .
H6 H 0.4358 0.1160 0.1005 0.049 Uiso 1 1 calc R U . . .
C1 C 0.3901(5) 0.4024(3) -0.4022(6) 0.0690(16) Uani 1 1 d . . . . .
H1A H 0.4138 0.3716 -0.4553 0.104 Uiso 1 1 calc R U . . .
H1B H 0.3408 0.4301 -0.4523 0.104 Uiso 1 1 calc R U . . .
H1C H 0.4454 0.4282 -0.3593 0.104 Uiso 1 1 calc R U . . .
C2 C 0.3117(4) 0.4124(2) -0.2353(5) 0.0504(11) Uani 1 1 d . . . . .
H2A H 0.2583 0.4387 -0.2837 0.060 Uiso 1 1 calc R U . . .
H2B H 0.3656 0.4411 -0.1959 0.060 Uiso 1 1 calc R U . . .
C9 C 0.6668(3) 0.18522(19) 0.2755(4) 0.0377(8) Uani 1 1 d . . . . .
C14 C 0.9161(4) 0.3373(2) 0.4495(4) 0.0467(10) Uani 1 1 d . . . . .
H14 H 0.8569 0.3590 0.4147 0.056 Uiso 1 1 calc R U . . .
C15 C 1.0000 0.3707(3) 0.5000 0.0548(17) Uani 1 2 d S T P . .
H15 H 1.0000 0.4158 0.5000 0.066 Uiso 1 2 calc R U P . .
C3 C 0.2739(3) 0.3766(2) -0.1387(5) 0.0503(11) Uani 1 1 d . . . . .
H3A H 0.2427 0.4063 -0.0895 0.060 Uiso 1 1 calc R U . . .
H3B H 0.2237 0.3455 -0.1780 0.060 Uiso 1 1 calc R U . . .

loop_
_atom_site_aniso_label
_atom_site_aniso_U_11
_atom_site_aniso_U_22
_atom_site_aniso_U_33
_atom_site_aniso_U_23
_atom_site_aniso_U_13
_atom_site_aniso_U_12
Pd1 0.0515(3) 0.0187(2) 0.0575(3) 0.000 0.0299(2) 0.000
Cl1 0.1242(18) 0.0281(8) 0.137(2) 0.000 0.1062(17) 0.000
Cl2 0.0461(8) 0.0277(7) 0.0774(10) 0.000 0.0322(7) 0.000
N1 0.0472(19) 0.0249(17) 0.054(2) 0.0000(12) 0.0286(16) 0.0001(13)
O3 0.0381(14) 0.0257(14) 0.0681(19) -0.0023(12) 0.0193(14) -0.0014(11)
O1 0.063(2) 0.0280(15) 0.071(2) 0.0005(14) 0.0227(17) 0.0034(14)
O2 0.0399(15) 0.0484(18) 0.0624(19) 0.0001(14) 0.0207(14) 0.0143(13)
N2 0.045(2) 0.025(2) 0.040(2) 0.000 0.017(2) 0.000
C5 0.042(2) 0.0267(18) 0.060(3) 0.0000(16) 0.0261(19) -0.0009(15)
C4 0.043(2) 0.033(2) 0.070(3) -0.0017(18) 0.030(2) 0.0050(17)
C11 0.047(2) 0.0286(18) 0.045(2) 0.0002(15) 0.0201(18) 0.0049(16)
C12 0.049(2) 0.0281(18) 0.043(2) -0.0009(15) 0.0179(18) 0.0065(16)
C13 0.053(2) 0.0293(19) 0.0364(19) -0.0022(14) 0.0164(17) 0.0018(16)
C8 0.043(2) 0.0222(17) 0.051(2) 0.0019(15) 0.0259(17) -0.0004(15)
C7 0.039(2) 0.0263(18) 0.056(2) -0.0006(15) 0.0271(18) -0.0004(15)
C10 0.048(2) 0.0266(18) 0.052(2) 0.0021(15) 0.0257(19) 0.0029(16)
C6 0.043(2) 0.0263(19) 0.059(3) -0.0002(16) 0.0255(19) -0.0002(15)
C1 0.099(4) 0.038(3) 0.077(4) 0.002(2) 0.035(3) 0.000(3)
C2 0.048(2) 0.030(2) 0.073(3) -0.0031(19) 0.011(2) 0.0071(17)
C9 0.043(2) 0.0305(19) 0.046(2) 0.0020(15) 0.0233(17) 0.0005(16)
C14 0.065(3) 0.029(2) 0.043(2) -0.0006(16) 0.006(2) 0.0079(18)
C15 0.086(5) 0.026(3) 0.047(3) 0.000 0.002(3) 0.000
C3 0.040(2) 0.042(2) 0.070(3) -0.008(2) 0.013(2) 0.0115(18)

loop_
_atom_type_symbol
_atom_type_description
_atom_type_scat_dispersion_real
_atom_type_scat_dispersion_imag
_atom_type_scat_source
C C 0.0181 0.0091 'International Tables Vol C Tables 4.2.6.8 and 6.1.1.4'
H H 0.0000 0.0000 'International Tables Vol C Tables 4.2.6.8 and 6.1.1.4'
N N 0.0311 0.0180 'International Tables Vol C Tables 4.2.6.8 and 6.1.1.4'
O O 0.0492 0.0322 'International Tables Vol C Tables 4.2.6.8 and 6.1.1.4'
Cl Cl 0.3639 0.7018 'International Tables Vol C Tables 4.2.6.8 and 6.1.1.4'
Pd Pd 0.1215 3.9337 'International Tables Vol C Tables 4.2.6.8 and 6.1.1.4'

loop_
_geom_angle_atom_site_label_1
_geom_angle_atom_site_label_2
_geom_angle_atom_site_label_3
_geom_angle
_geom_angle_site_symmetry_1
_geom_angle_site_symmetry_3
N1 Pd1 N1 172.6(2) . 6
N1 Pd1 Cl1 89.49(9) . .
N1 Pd1 Cl1 89.49(9) 6 .
N1 Pd1 Cl2 90.60(9) . .
N1 Pd1 Cl2 90.60(9) 6 .
Cl1 Pd1 Cl2 178.58(9) . .
C10 N1 C6 119.8(4) . .
C10 N1 Pd1 116.6(3) . .
C6 N1 Pd1 123.6(3) . .
C7 O3 C5 116.0(3) . .
C2 O1 C1 111.3(4) . .
C4 O2 C3 113.2(3) . .
C13 N2 C13 116.8(5) 2_756 .
O3 C5 C4 108.6(4) . .
O2 C4 C5 108.0(3) . .
C12 C11 C9 175.9(4) . .
C11 C12 C13 175.3(4) . .
N2 C13 C14 123.4(4) . .
N2 C13 C12 118.0(4) . .
C14 C13 C12 118.6(4) . .
C7 C8 C9 118.0(4) . .
O3 C7 C8 124.5(4) . .
O3 C7 C6 115.8(4) . .
C8 C7 C6 119.7(4) . .
N1 C10 C9 121.7(4) . .
N1 C6 C7 121.2(4) . .
O1 C2 C3 110.0(4) . .
C10 C9 C8 119.6(4) . .
C10 C9 C11 120.9(4) . .
C8 C9 C11 119.5(4) . .
C15 C14 C13 119.0(4) . .
C14 C15 C14 118.5(6) . 2_756
O2 C3 C2 109.5(4) . .

loop_
_geom_bond_atom_site_label_1
_geom_bond_atom_site_label_2
_geom_bond_distance
_geom_bond_site_symmetry_2
Pd1 N1 2.012(4) .
Pd1 N1 2.012(4) 6
Pd1 Cl1 2.2926(17) .
Pd1 Cl2 2.2969(15) .
N1 C10 1.343(6) .
N1 C6 1.348(6) .
O3 C7 1.355(5) .
O3 C5 1.453(5) .
O1 C2 1.413(6) .
O1 C1 1.430(7) .
O2 C4 1.414(6) .
O2 C3 1.416(6) .
N2 C13 1.340(5) 2_756
N2 C13 1.340(5) .
C5 C4 1.499(6) .
C11 C12 1.191(6) .
C11 C9 1.435(6) .
C12 C13 1.445(6) .
C13 C14 1.401(6) .
C8 C7 1.392(6) .
C8 C9 1.399(6) .
C7 C6 1.395(6) .
C10 C9 1.386(6) .
C2 C3 1.494(8) .
C14 C15 1.378(6) .
C15 C14 1.378(6) 2_756

loop_
_platon_squeeze_void_nr
_platon_squeeze_void_average_x
_platon_squeeze_void_average_y
_platon_squeeze_void_average_z
_platon_squeeze_void_volume
_platon_squeeze_void_count_electrons
_platon_squeeze_void_content
1 0.000 0.000 -0.006 145 54 ' '
2 0.500 0.500 0.016 145 54 ' '
3 0.165 0.500 0.475 24 2 ' '
4 0.665 0.000 0.475 24 2 ' '
5 0.335 0.000 0.525 24 2 ' '
6 0.835 0.500 0.525 24 2 ' '
